data_7054735
loop_
_publ_author_name
'Kole\<sa-Dobravc, Tanja'
'Meden, Anton'
'Perdih, Franc'

_publ_section_title
;
 Influence of noncovalent interactions on the structures of metal--organic
 hybrids based on a [VO2(2,6-pydc)]&#x2212;tecton with cations of
 imidazole, pyridine and its derivatives
;
_journal_issue 6
_journal_name_full 'New J. Chem.'
_journal_page_first 4265
_journal_paper_doi 10.1039/C5NJ00164A
_journal_volume 39
_journal_year 2015
_chemical_formula_moiety 'C18 H31 Cl Ni O3 P2'
_chemical_formula_sum 'C18 H31 Cl Ni O3 P2'
_chemical_formula_weight 451.53
_space_group_crystal_system triclinic
_space_group_IT_number 2
_space_group_name_Hall '-P 1'
_space_group_name_H-M_alt 'P -1'
_symmetry_space_group_name_Hall '-P 1'
_symmetry_space_group_name_H-M 'P -1'
_atom_sites_solution_hydrogens mixed
_atom_sites_solution_primary direct
_atom_sites_solution_secondary difmap
_audit_creation_method SHELXL-2014/7
_audit_update_record
;
2015-02-20 deposited with the CCDC.
2015-03-17 downloaded from the CCDC.
;
_cell_angle_alpha 71.876(2)
_cell_angle_beta 69.050(3)
_cell_angle_gamma 71.933(3)
_cell_formula_units_Z 4
_cell_length_a 12.2454(14)
_cell_length_b 14.3018(16)
_cell_length_c 14.9082(17)
_cell_measurement_reflns_used 4262
_cell_measurement_temperature 298(2)
_cell_measurement_theta_max 25.21
_cell_measurement_theta_min 2.38
_cell_volume 2258.4(4)
_computing_cell_refinement 'SMART V 5.625 (Bruker, 1999)'
_computing_data_collection 'SMART V 5.625 (Bruker, 1999)'
_computing_data_reduction 'SAINT V 7.34A (Bruker, 2006)'
_computing_molecular_graphics 'SHELXTL V 6.12 (Sheldrick, 2000)'
_computing_publication_material 'SHELXTL V 6.12 (Sheldrick, 2000)'
_computing_structure_refinement 'SHELXL-2014/7 (Sheldrick, 2014)'
_computing_structure_solution 'SHELXTL V 6.12 (Sheldrick, 2000)'
_diffrn_ambient_temperature 298(2)
_diffrn_detector_area_resol_mean 8.333
_diffrn_measured_fraction_theta_full 0.999
_diffrn_measured_fraction_theta_max 0.996
_diffrn_measurement_device_type 'Bruker Smart Apex CCD diffractometer'
_diffrn_measurement_method \w-scans
_diffrn_radiation_monochromator graphite
_diffrn_radiation_type MoK\a
_diffrn_radiation_wavelength 0.71073
_diffrn_reflns_av_unetI/netI 0.0413
_diffrn_reflns_Laue_measured_fraction_full 0.999
_diffrn_reflns_Laue_measured_fraction_max 0.996
_diffrn_reflns_limit_h_max 14
_diffrn_reflns_limit_h_min -13
_diffrn_reflns_limit_k_max 17
_diffrn_reflns_limit_k_min -16
_diffrn_reflns_limit_l_max 17
_diffrn_reflns_limit_l_min 0
_diffrn_reflns_number 8230
_diffrn_reflns_point_group_measured_fraction_full 0.999
_diffrn_reflns_point_group_measured_fraction_max 0.996
_diffrn_reflns_theta_full 25.242
_diffrn_reflns_theta_max 25.371
_diffrn_reflns_theta_min 1.827
_diffrn_source 'fine-focus sealed tube'
_exptl_absorpt_coefficient_mu 1.132
_exptl_absorpt_correction_T_max 0.745214
_exptl_absorpt_correction_T_min 0.605466
_exptl_absorpt_correction_type multi-scan
_exptl_absorpt_process_details '(Sheldrick, 2007)'
_exptl_crystal_colour yellow
_exptl_crystal_density_diffrn 1.328
_exptl_crystal_description prism
_exptl_crystal_F_000 952
_exptl_crystal_size_max 0.408
_exptl_crystal_size_mid 0.258
_exptl_crystal_size_min 0.106
_refine_diff_density_max 0.606
_refine_diff_density_min -0.242
_refine_diff_density_rms 0.074
_refine_ls_extinction_method none
_refine_ls_goodness_of_fit_ref 1.026
_refine_ls_hydrogen_treatment mixed
_refine_ls_matrix_type full
_refine_ls_number_parameters 474
_refine_ls_number_reflns 8230
_refine_ls_number_restraints 1
_refine_ls_restrained_S_all 1.026
_refine_ls_R_factor_all 0.0684
_refine_ls_R_factor_gt 0.0458
_refine_ls_shift/su_max 0.001
_refine_ls_shift/su_mean 0.000
_refine_ls_structure_factor_coef Fsqd
_refine_ls_weighting_details 'w=1/[\s^2^(Fo^2^)+(0.0572P)^2^+0.3290P] where P=(Fo^2^+2Fc^2^)/3'
_refine_ls_weighting_scheme calc
_refine_ls_wR_factor_gt 0.1007
_refine_ls_wR_factor_ref 0.1118
_reflns_Friedel_coverage 0.000
_reflns_number_gt 6165
_reflns_number_total 8230
_reflns_threshold_expression 'I > 2\s(I)'
_cod_data_source_file c5nj00164a2.cif
_cod_data_source_block COMPOUND_4
_cod_depositor_comments 'Adding full bibliography for 7054735--7054745.cif.'
_cod_database_code 7054735
_shelx_shelxl_version_number 2014/7
_shelx_space_group_comment
;
The symmetry employed for this shelxl refinement is uniquely defined
by the following loop, which should always be used as a source of
symmetry information in preference to the above space-group names.
They are only intended as comments.
;
_shelx_estimated_absorpt_t_min 0.655
_shelx_estimated_absorpt_t_max 0.889

loop_
_space_group_symop_operation_xyz
'x, y, z'
'-x, -y, -z'

loop_
_atom_site_label
_atom_site_type_symbol
_atom_site_fract_x
_atom_site_fract_y
_atom_site_fract_z
_atom_site_U_iso_or_equiv
_atom_site_adp_type
_atom_site_occupancy
_atom_site_site_symmetry_order
_atom_site_calc_flag
_atom_site_refinement_flags_posn
_atom_site_refinement_flags_adp
Ni1 Ni 0.35083(4) 0.63872(3) 0.23918(3) 0.04358(14) Uani 1 1 d . .
Cl1 Cl 0.50761(9) 0.59005(8) 0.11894(7) 0.0576(3) Uani 1 1 d . .
P1 P 0.38332(10) 0.78217(8) 0.23024(8) 0.0515(3) Uani 1 1 d . .
P2 P 0.27348(9) 0.50944(7) 0.28113(7) 0.0460(2) Uani 1 1 d . .
O1 O 0.2802(3) 0.8266(2) 0.3230(2) 0.0617(8) Uani 1 1 d . .
O2 O -0.0277(3) 0.7264(2) 0.6153(2) 0.0601(8) Uani 1 1 d D .
H2 H -0.020(4) 0.774(3) 0.625(4) 0.090 Uiso 1 1 d D U
O3 O 0.1677(2) 0.51658(19) 0.38627(19) 0.0539(7) Uani 1 1 d . .
C1 C 0.2273(3) 0.6707(3) 0.3515(3) 0.0472(9) Uani 1 1 d . .
C2 C 0.2078(3) 0.7585(3) 0.3818(3) 0.0505(10) Uani 1 1 d . .
C3 C 0.1233(3) 0.7813(3) 0.4678(3) 0.0516(10) Uani 1 1 d . .
H3 H 0.1126 0.8415 0.4849 0.062 Uiso 1 1 calc R U
C4 C 0.0557(3) 0.7115(3) 0.5272(3) 0.0490(9) Uani 1 1 d . .
C5 C 0.0679(3) 0.6232(3) 0.5009(3) 0.0488(9) Uani 1 1 d . .
H5 H 0.0203 0.5775 0.5404 0.059 Uiso 1 1 calc R U
C6 C 0.1530(3) 0.6057(3) 0.4142(3) 0.0449(9) Uani 1 1 d . .
C7 C 0.3636(4) 0.8862(3) 0.1239(3) 0.0664(13) Uani 1 1 d . .
H7 H 0.4297 0.8696 0.0663 0.080 Uiso 1 1 calc R U
C8 C 0.3684(6) 0.9877(4) 0.1351(4) 0.105(2) Uani 1 1 d . .
H8A H 0.3535 1.0396 0.0791 0.158 Uiso 1 1 calc R U
H8B H 0.4463 0.9835 0.1393 0.158 Uiso 1 1 calc R U
H8C H 0.3085 1.0036 0.1940 0.158 Uiso 1 1 calc R U
C9 C 0.2487(5) 0.8919(4) 0.1050(4) 0.1036(19) Uani 1 1 d . .
H9A H 0.2412 0.9425 0.0463 0.155 Uiso 1 1 calc R U
H9B H 0.1819 0.9092 0.1599 0.155 Uiso 1 1 calc R U
H9C H 0.2497 0.8277 0.0968 0.155 Uiso 1 1 calc R U
C10 C 0.5190(4) 0.7821(4) 0.2542(3) 0.0699(13) Uani 1 1 d . .
H10 H 0.5068 0.8459 0.2719 0.084 Uiso 1 1 calc R U
C11 C 0.6296(4) 0.7740(5) 0.1636(4) 0.1005(19) Uani 1 1 d . .
H11A H 0.6994 0.7716 0.1803 0.151 Uiso 1 1 calc R U
H11B H 0.6179 0.8317 0.1110 0.151 Uiso 1 1 calc R U
H11C H 0.6407 0.7136 0.1429 0.151 Uiso 1 1 calc R U
C12 C 0.5377(5) 0.6954(4) 0.3432(4) 0.0984(18) Uani 1 1 d . .
H12A H 0.6037 0.6993 0.3613 0.148 Uiso 1 1 calc R U
H12B H 0.5549 0.6319 0.3261 0.148 Uiso 1 1 calc R U
H12C H 0.4662 0.7010 0.3977 0.148 Uiso 1 1 calc R U
C13 C 0.1889(4) 0.5019(3) 0.2054(3) 0.0610(11) Uani 1 1 d . .
H13 H 0.1445 0.4485 0.2417 0.073 Uiso 1 1 calc R U
C14 C 0.2742(5) 0.4748(4) 0.1084(3) 0.0855(16) Uani 1 1 d . .
H14A H 0.2284 0.4748 0.0679 0.128 Uiso 1 1 calc R U
H14B H 0.3249 0.4090 0.1222 0.128 Uiso 1 1 calc R U
H14C H 0.3229 0.5236 0.0743 0.128 Uiso 1 1 calc R U
C15 C 0.0985(5) 0.6020(4) 0.1881(5) 0.104(2) Uani 1 1 d . .
H15A H 0.0533 0.5984 0.1487 0.156 Uiso 1 1 calc R U
H15B H 0.1404 0.6555 0.1544 0.156 Uiso 1 1 calc R U
H15C H 0.0450 0.6149 0.2504 0.156 Uiso 1 1 calc R U
C16 C 0.3706(4) 0.3856(3) 0.3105(3) 0.0629(12) Uani 1 1 d . .
H16 H 0.4396 0.3780 0.2520 0.076 Uiso 1 1 calc R U
C17 C 0.3115(4) 0.2971(3) 0.3369(4) 0.0799(15) Uani 1 1 d . .
H17A H 0.3670 0.2350 0.3533 0.120 Uiso 1 1 calc R U
H17B H 0.2889 0.2968 0.2816 0.120 Uiso 1 1 calc R U
H17C H 0.2413 0.3041 0.3923 0.120 Uiso 1 1 calc R U
C18 C 0.4178(5) 0.3845(4) 0.3931(4) 0.0956(18) Uani 1 1 d . .
H18A H 0.4774 0.3234 0.4038 0.143 Uiso 1 1 calc R U
H18B H 0.3527 0.3877 0.4526 0.143 Uiso 1 1 calc R U
H18C H 0.4529 0.4416 0.3747 0.143 Uiso 1 1 calc R U
Ni2 Ni 0.84539(4) 0.13804(3) 0.26909(3) 0.04399(14) Uani 1 1 d . .
Cl2 Cl 1.00058(9) 0.08759(8) 0.32796(8) 0.0600(3) Uani 1 1 d . .
P3 P 0.76827(10) 0.00856(7) 0.34959(8) 0.0482(3) Uani 1 1 d . .
P4 P 0.88038(9) 0.28020(8) 0.17123(8) 0.0494(3) Uani 1 1 d . .
O21 O 0.6561(2) 0.0199(2) 0.3078(2) 0.0584(8) Uani 1 1 d . .
O22 O 0.4560(3) 0.2322(2) 0.0726(2) 0.0625(8) Uani 1 1 d D .
H22 H 0.469(5) 0.279(3) 0.030(3) 0.094 Uiso 1 1 d D U
O23 O 0.7794(2) 0.3227(2) 0.1105(2) 0.0605(8) Uani 1 1 d . .
C21 C 0.7211(3) 0.1705(3) 0.2116(3) 0.0457(9) Uani 1 1 d . .
C22 C 0.6417(3) 0.1083(3) 0.2350(3) 0.0487(10) Uani 1 1 d . .
C23 C 0.5543(3) 0.1276(3) 0.1901(3) 0.0521(10) Uani 1 1 d . .
H23 H 0.5039 0.0836 0.2083 0.063 Uiso 1 1 calc R U
C24 C 0.5435(3) 0.2150(3) 0.1169(3) 0.0487(9) Uani 1 1 d . .
C25 C 0.6159(4) 0.2820(3) 0.0909(3) 0.0534(10) Uani 1 1 d . .
H25 H 0.6064 0.3414 0.0432 0.064 Uiso 1 1 calc R U
C26 C 0.7028(3) 0.2578(3) 0.1381(3) 0.0485(9) Uani 1 1 d . .
C27 C 0.6921(4) -0.0072(3) 0.4818(3) 0.0597(11) Uani 1 1 d . .
H27 H 0.6442 -0.0576 0.5009 0.072 Uiso 1 1 calc R U
C28 C 0.7809(5) -0.0454(4) 0.5426(3) 0.0808(15) Uani 1 1 d . .
H28A H 0.7377 -0.0493 0.6110 0.121 Uiso 1 1 calc R U
H28B H 0.8331 0.0003 0.5215 0.121 Uiso 1 1 calc R U
H28C H 0.8277 -0.1112 0.5333 0.121 Uiso 1 1 calc R U
C29 C 0.6064(4) 0.0925(4) 0.5009(4) 0.0838(15) Uani 1 1 d . .
H29A H 0.5572 0.0825 0.5682 0.126 Uiso 1 1 calc R U
H29B H 0.5563 0.1164 0.4578 0.126 Uiso 1 1 calc R U
H29C H 0.6518 0.1415 0.4888 0.126 Uiso 1 1 calc R U
C30 C 0.8621(4) -0.1140(3) 0.3272(4) 0.0708(13) Uani 1 1 d . .
H30 H 0.9293 -0.1298 0.3545 0.085 Uiso 1 1 calc R U
C31 C 0.7976(5) -0.1999(3) 0.3745(4) 0.1001(19) Uani 1 1 d . .
H31A H 0.8523 -0.2617 0.3605 0.150 Uiso 1 1 calc R U
H31B H 0.7317 -0.1865 0.3484 0.150 Uiso 1 1 calc R U
H31C H 0.7679 -0.2060 0.4445 0.150 Uiso 1 1 calc R U
C32 C 0.9136(5) -0.1038(4) 0.2156(4) 0.111(2) Uani 1 1 d . .
H32A H 0.9698 -0.1652 0.2022 0.167 Uiso 1 1 calc R U
H32B H 0.9535 -0.0488 0.1872 0.167 Uiso 1 1 calc R U
H32C H 0.8496 -0.0911 0.1874 0.167 Uiso 1 1 calc R U
C33 C 1.0190(4) 0.2786(4) 0.0700(3) 0.0671(12) Uani 1 1 d . .
H33 H 1.0087 0.3424 0.0210 0.081 Uiso 1 1 calc R U
C34 C 1.1266(4) 0.2702(4) 0.1036(4) 0.0913(17) Uani 1 1 d . .
H34A H 1.1969 0.2719 0.0478 0.137 Uiso 1 1 calc R U
H34B H 1.1390 0.2078 0.1511 0.137 Uiso 1 1 calc R U
H34C H 1.1113 0.3257 0.1330 0.137 Uiso 1 1 calc R U
C35 C 1.0380(5) 0.1928(4) 0.0215(4) 0.0996(19) Uani 1 1 d . .
H35A H 1.1050 0.1963 -0.0370 0.149 Uiso 1 1 calc R U
H35B H 0.9672 0.1992 0.0043 0.149 Uiso 1 1 calc R U
H35C H 1.0538 0.1292 0.0666 0.149 Uiso 1 1 calc R U
C36 C 0.8584(4) 0.3863(3) 0.2231(3) 0.0612(12) Uani 1 1 d . .
H36 H 0.9250 0.3725 0.2506 0.073 Uiso 1 1 calc R U
C37 C 0.7429(5) 0.3935(4) 0.3080(4) 0.0938(17) Uani 1 1 d . .
H37A H 0.7368 0.4445 0.3399 0.141 Uiso 1 1 calc R U
H37B H 0.7437 0.3296 0.3547 0.141 Uiso 1 1 calc R U
H37C H 0.6753 0.4108 0.2830 0.141 Uiso 1 1 calc R U
C38 C 0.8597(5) 0.4867(3) 0.1474(4) 0.0917(17) Uani 1 1 d . .
H38A H 0.8524 0.5386 0.1786 0.138 Uiso 1 1 calc R U
H38B H 0.7938 0.5035 0.1204 0.138 Uiso 1 1 calc R U
H38C H 0.9339 0.4810 0.0954 0.138 Uiso 1 1 calc R U

loop_
_atom_site_aniso_label
_atom_site_aniso_U_11
_atom_site_aniso_U_22
_atom_site_aniso_U_33
_atom_site_aniso_U_23
_atom_site_aniso_U_13
_atom_site_aniso_U_12
Ni1 0.0477(3) 0.0440(3) 0.0389(3) -0.0092(2) -0.0064(2) -0.0174(2)
Cl1 0.0557(6) 0.0655(6) 0.0436(5) -0.0132(5) -0.0054(5) -0.0124(5)
P1 0.0559(6) 0.0526(6) 0.0471(6) -0.0145(5) -0.0017(5) -0.0258(5)
P2 0.0515(6) 0.0416(5) 0.0436(6) -0.0092(4) -0.0080(5) -0.0159(5)
O1 0.0681(18) 0.0594(17) 0.0566(17) -0.0235(14) 0.0084(15) -0.0336(15)
O2 0.0578(17) 0.074(2) 0.0488(16) -0.0248(15) -0.0004(14) -0.0211(16)
O3 0.0567(16) 0.0509(16) 0.0533(16) -0.0160(13) -0.0006(13) -0.0247(13)
C1 0.050(2) 0.052(2) 0.043(2) -0.0141(18) -0.0069(18) -0.0187(19)
C2 0.051(2) 0.053(2) 0.049(2) -0.0144(19) -0.0055(19) -0.0220(19)
C3 0.059(2) 0.053(2) 0.048(2) -0.0209(19) -0.009(2) -0.0166(19)
C4 0.047(2) 0.060(2) 0.040(2) -0.0127(18) -0.0079(18) -0.0154(19)
C5 0.045(2) 0.061(2) 0.042(2) -0.0075(18) -0.0069(18) -0.0239(19)
C6 0.046(2) 0.048(2) 0.045(2) -0.0136(18) -0.0115(18) -0.0147(18)
C7 0.085(3) 0.053(3) 0.054(3) -0.006(2) -0.009(2) -0.023(2)
C8 0.160(6) 0.061(3) 0.096(4) -0.013(3) -0.025(4) -0.046(4)
C9 0.107(5) 0.089(4) 0.112(5) -0.001(4) -0.050(4) -0.018(3)
C10 0.066(3) 0.090(3) 0.071(3) -0.032(3) -0.011(2) -0.037(3)
C11 0.068(3) 0.157(5) 0.093(4) -0.051(4) 0.004(3) -0.055(3)
C12 0.095(4) 0.125(5) 0.094(4) -0.015(4) -0.045(4) -0.039(4)
C13 0.074(3) 0.058(3) 0.060(3) -0.013(2) -0.020(2) -0.027(2)
C14 0.131(5) 0.084(3) 0.056(3) -0.016(3) -0.018(3) -0.056(3)
C15 0.111(5) 0.090(4) 0.138(6) -0.030(4) -0.082(4) 0.000(4)
C16 0.058(3) 0.053(2) 0.060(3) -0.005(2) -0.003(2) -0.011(2)
C17 0.094(4) 0.052(3) 0.080(3) -0.001(2) -0.016(3) -0.023(3)
C18 0.086(4) 0.089(4) 0.105(4) 0.013(3) -0.049(3) -0.018(3)
Ni2 0.0475(3) 0.0446(3) 0.0444(3) -0.0045(2) -0.0170(2) -0.0176(2)
Cl2 0.0570(6) 0.0654(6) 0.0670(7) -0.0153(5) -0.0297(5) -0.0126(5)
P3 0.0569(6) 0.0443(6) 0.0494(6) -0.0015(5) -0.0225(5) -0.0201(5)
P4 0.0508(6) 0.0487(6) 0.0516(6) -0.0008(5) -0.0177(5) -0.0222(5)
O21 0.0696(18) 0.0592(17) 0.0580(18) 0.0079(14) -0.0335(15) -0.0337(14)
O22 0.0653(18) 0.072(2) 0.0604(19) -0.0027(15) -0.0333(16) -0.0238(16)
O23 0.0668(18) 0.0575(17) 0.0634(18) 0.0129(14) -0.0341(15) -0.0309(14)
C21 0.045(2) 0.050(2) 0.046(2) -0.0073(18) -0.0153(18) -0.0170(18)
C22 0.054(2) 0.053(2) 0.042(2) -0.0055(18) -0.0140(19) -0.0226(19)
C23 0.054(2) 0.061(3) 0.052(2) -0.009(2) -0.019(2) -0.027(2)
C24 0.049(2) 0.061(2) 0.040(2) -0.0103(19) -0.0171(18) -0.0141(19)
C25 0.059(2) 0.055(2) 0.050(2) -0.0057(19) -0.022(2) -0.015(2)
C26 0.054(2) 0.048(2) 0.047(2) -0.0043(18) -0.0173(19) -0.0187(19)
C27 0.072(3) 0.062(3) 0.051(2) 0.000(2) -0.021(2) -0.033(2)
C28 0.107(4) 0.084(3) 0.064(3) 0.002(3) -0.047(3) -0.033(3)
C29 0.076(3) 0.097(4) 0.067(3) -0.021(3) -0.007(3) -0.019(3)
C30 0.080(3) 0.052(3) 0.092(4) -0.018(2) -0.040(3) -0.012(2)
C31 0.144(5) 0.058(3) 0.104(4) -0.014(3) -0.029(4) -0.042(3)
C32 0.119(5) 0.091(4) 0.104(5) -0.047(4) 0.018(4) -0.031(4)
C33 0.068(3) 0.078(3) 0.055(3) -0.002(2) -0.013(2) -0.035(3)
C34 0.053(3) 0.124(5) 0.096(4) -0.027(4) -0.003(3) -0.037(3)
C35 0.095(4) 0.123(5) 0.078(4) -0.044(4) 0.002(3) -0.031(4)
C36 0.061(3) 0.055(3) 0.075(3) -0.013(2) -0.027(2) -0.015(2)
C37 0.093(4) 0.081(4) 0.103(4) -0.035(3) -0.015(3) -0.014(3)
C38 0.109(4) 0.054(3) 0.123(5) -0.004(3) -0.045(4) -0.034(3)

loop_
_atom_type_symbol
_atom_type_description
_atom_type_scat_dispersion_real
_atom_type_scat_dispersion_imag
_atom_type_scat_source
C C 0.0033 0.0016 'International Tables Vol C Tables 4.2.6.8 and 6.1.1.4'
H H 0.0000 0.0000 'International Tables Vol C Tables 4.2.6.8 and 6.1.1.4'
O O 0.0106 0.0060 'International Tables Vol C Tables 4.2.6.8 and 6.1.1.4'
P P 0.1023 0.0942 'International Tables Vol C Tables 4.2.6.8 and 6.1.1.4'
Cl Cl 0.1484 0.1585 'International Tables Vol C Tables 4.2.6.8 and 6.1.1.4'
Ni Ni 0.3393 1.1124 'International Tables Vol C Tables 4.2.6.8 and 6.1.1.4'

loop_
_geom_angle_atom_site_label_1
_geom_angle_atom_site_label_2
_geom_angle_atom_site_label_3
_geom_angle
C1 Ni1 P2 81.65(11)
C1 Ni1 P1 82.00(11)
P2 Ni1 P1 163.49(4)
C1 Ni1 Cl1 173.51(12)
P2 Ni1 Cl1 97.45(4)
P1 Ni1 Cl1 99.06(4)
O1 P1 C10 100.52(18)
O1 P1 C7 102.40(19)
C10 P1 C7 107.6(2)
O1 P1 Ni1 106.36(10)
C10 P1 Ni1 118.31(17)
C7 P1 Ni1 118.76(16)
O3 P2 C16 102.94(17)
O3 P2 C13 101.00(17)
C16 P2 C13 108.2(2)
O3 P2 Ni1 106.85(10)
C16 P2 Ni1 116.95(15)
C13 P2 Ni1 118.46(14)
C2 O1 P1 111.5(2)
C4 O2 H2 107(4)
C6 O3 P2 111.3(2)
C2 C1 C6 114.6(3)
C2 C1 Ni1 122.4(3)
C6 C1 Ni1 122.9(3)
C3 C2 C1 124.1(3)
C3 C2 O1 118.3(3)
C1 C2 O1 117.6(3)
C4 C3 C2 117.6(3)
C4 C3 H3 121.2
C2 C3 H3 121.2
O2 C4 C3 121.6(3)
O2 C4 C5 116.6(3)
C3 C4 C5 121.7(3)
C6 C5 C4 117.5(3)
C6 C5 H5 121.3
C4 C5 H5 121.3
C5 C6 C1 124.4(3)
C5 C6 O3 118.6(3)
C1 C6 O3 117.0(3)
C9 C7 C8 111.8(4)
C9 C7 P1 109.1(3)
C8 C7 P1 113.3(4)
C9 C7 H7 107.5
C8 C7 H7 107.5
P1 C7 H7 107.5
C7 C8 H8A 109.5
C7 C8 H8B 109.5
H8A C8 H8B 109.5
C7 C8 H8C 109.5
H8A C8 H8C 109.5
H8B C8 H8C 109.5
C7 C9 H9A 109.5
C7 C9 H9B 109.5
H9A C9 H9B 109.5
C7 C9 H9C 109.5
H9A C9 H9C 109.5
H9B C9 H9C 109.5
C11 C10 C12 111.4(4)
C11 C10 P1 112.4(3)
C12 C10 P1 108.7(3)
C11 C10 H10 108.1
C12 C10 H10 108.1
P1 C10 H10 108.1
C10 C11 H11A 109.5
C10 C11 H11B 109.5
H11A C11 H11B 109.5
C10 C11 H11C 109.5
H11A C11 H11C 109.5
H11B C11 H11C 109.5
C10 C12 H12A 109.5
C10 C12 H12B 109.5
H12A C12 H12B 109.5
C10 C12 H12C 109.5
H12A C12 H12C 109.5
H12B C12 H12C 109.5
C15 C13 C14 112.1(4)
C15 C13 P2 109.0(3)
C14 C13 P2 110.5(3)
C15 C13 H13 108.4
C14 C13 H13 108.4
P2 C13 H13 108.4
C13 C14 H14A 109.5
C13 C14 H14B 109.5
H14A C14 H14B 109.5
C13 C14 H14C 109.5
H14A C14 H14C 109.5
H14B C14 H14C 109.5
C13 C15 H15A 109.5
C13 C15 H15B 109.5
H15A C15 H15B 109.5
C13 C15 H15C 109.5
H15A C15 H15C 109.5
H15B C15 H15C 109.5
C17 C16 C18 111.6(4)
C17 C16 P2 114.3(3)
C18 C16 P2 108.0(3)
C17 C16 H16 107.5
C18 C16 H16 107.5
P2 C16 H16 107.5
C16 C17 H17A 109.5
C16 C17 H17B 109.5
H17A C17 H17B 109.5
C16 C17 H17C 109.5
H17A C17 H17C 109.5
H17B C17 H17C 109.5
C16 C18 H18A 109.5
C16 C18 H18B 109.5
H18A C18 H18B 109.5
C16 C18 H18C 109.5
H18A C18 H18C 109.5
H18B C18 H18C 109.5
C21 Ni2 P3 81.62(11)
C21 Ni2 P4 82.14(11)
P3 Ni2 P4 163.73(5)
C21 Ni2 Cl2 174.09(12)
P3 Ni2 Cl2 96.54(4)
P4 Ni2 Cl2 99.71(4)
O21 P3 C30 101.86(18)
O21 P3 C27 100.55(17)
C30 P3 C27 108.1(2)
O21 P3 Ni2 106.86(10)
C30 P3 Ni2 116.46(16)
C27 P3 Ni2 120.14(14)
O23 P4 C36 101.84(18)
O23 P4 C33 101.13(18)
C36 P4 C33 106.9(2)
O23 P4 Ni2 106.03(10)
C36 P4 Ni2 119.40(15)
C33 P4 Ni2 118.59(16)
C22 O21 P3 111.6(2)
C24 O22 H22 102(4)
C26 O23 P4 112.1(2)
C26 C21 C22 114.0(3)
C26 C21 Ni2 122.6(3)
C22 C21 Ni2 123.4(3)
C23 C22 O21 119.0(3)
C23 C22 C21 124.5(4)
O21 C22 C21 116.5(3)
C22 C23 C24 117.8(3)
C22 C23 H23 121.1
C24 C23 H23 121.1
O22 C24 C25 121.7(3)
O22 C24 C23 116.6(3)
C25 C24 C23 121.6(4)
C24 C25 C26 117.8(4)
C24 C25 H25 121.1
C26 C25 H25 121.1
C25 C26 O23 118.6(3)
C25 C26 C21 124.3(3)
O23 C26 C21 117.1(3)
C29 C27 C28 112.1(4)
C29 C27 P3 108.8(3)
C28 C27 P3 111.9(3)
C29 C27 H27 107.9
C28 C27 H27 107.9
P3 C27 H27 107.9
C27 C28 H28A 109.5
C27 C28 H28B 109.5
H28A C28 H28B 109.5
C27 C28 H28C 109.5
H28A C28 H28C 109.5
H28B C28 H28C 109.5
C27 C29 H29A 109.5
C27 C29 H29B 109.5
H29A C29 H29B 109.5
C27 C29 H29C 109.5
H29A C29 H29C 109.5
H29B C29 H29C 109.5
C31 C30 C32 110.9(4)
C31 C30 P3 114.1(4)
C32 C30 P3 108.0(3)
C31 C30 H30 107.9
C32 C30 H30 107.9
P3 C30 H30 107.9
C30 C31 H31A 109.5
C30 C31 H31B 109.5
H31A C31 H31B 109.5
C30 C31 H31C 109.5
H31A C31 H31C 109.5
H31B C31 H31C 109.5
C30 C32 H32A 109.5
C30 C32 H32B 109.5
H32A C32 H32B 109.5
C30 C32 H32C 109.5
H32A C32 H32C 109.5
H32B C32 H32C 109.5
C34 C33 C35 112.2(4)
C34 C33 P4 112.2(3)
C35 C33 P4 108.5(3)
C34 C33 H33 107.9
C35 C33 H33 107.9
P4 C33 H33 107.9
C33 C34 H34A 109.5
C33 C34 H34B 109.5
H34A C34 H34B 109.5
C33 C34 H34C 109.5
H34A C34 H34C 109.5
H34B C34 H34C 109.5
C33 C35 H35A 109.5
C33 C35 H35B 109.5
H35A C35 H35B 109.5
C33 C35 H35C 109.5
H35A C35 H35C 109.5
H35B C35 H35C 109.5
C37 C36 C38 110.8(4)
C37 C36 P4 110.1(3)
C38 C36 P4 113.7(3)
C37 C36 H36 107.3
C38 C36 H36 107.3
P4 C36 H36 107.3
C36 C37 H37A 109.5
C36 C37 H37B 109.5
H37A C37 H37B 109.5
C36 C37 H37C 109.5
H37A C37 H37C 109.5
H37B C37 H37C 109.5
C36 C38 H38A 109.5
C36 C38 H38B 109.5
H38A C38 H38B 109.5
C36 C38 H38C 109.5
H38A C38 H38C 109.5
H38B C38 H38C 109.5

loop_
_geom_bond_atom_site_label_1
_geom_bond_atom_site_label_2
_geom_bond_distance
Ni1 C1 1.881(4)
Ni1 P2 2.1565(11)
Ni1 P1 2.1641(11)
Ni1 Cl1 2.2068(11)
P1 O1 1.646(3)
P1 C10 1.820(4)
P1 C7 1.835(4)
P2 O3 1.646(3)
P2 C16 1.824(4)
P2 C13 1.828(4)
O1 C2 1.396(4)
O2 C4 1.376(4)
O2 H2 0.78(3)
O3 C6 1.402(4)
C1 C2 1.389(5)
C1 C6 1.392(5)
C2 C3 1.386(5)
C3 C4 1.380(5)
C3 H3 0.9300
C4 C5 1.385(5)
C5 C6 1.378(5)
C5 H5 0.9300
C7 C9 1.505(7)
C7 C8 1.533(6)
C7 H7 0.9800
C8 H8A 0.9600
C8 H8B 0.9600
C8 H8C 0.9600
C9 H9A 0.9600
C9 H9B 0.9600
C9 H9C 0.9600
C10 C11 1.538(6)
C10 C12 1.538(7)
C10 H10 0.9800
C11 H11A 0.9600
C11 H11B 0.9600
C11 H11C 0.9600
C12 H12A 0.9600
C12 H12B 0.9600
C12 H12C 0.9600
C13 C15 1.526(6)
C13 C14 1.533(6)
C13 H13 0.9800
C14 H14A 0.9600
C14 H14B 0.9600
C14 H14C 0.9600
C15 H15A 0.9600
C15 H15B 0.9600
C15 H15C 0.9600
C16 C17 1.527(6)
C16 C18 1.531(7)
C16 H16 0.9800
C17 H17A 0.9600
C17 H17B 0.9600
C17 H17C 0.9600
C18 H18A 0.9600
C18 H18B 0.9600
C18 H18C 0.9600
Ni2 C21 1.874(4)
Ni2 P3 2.1570(11)
Ni2 P4 2.1665(11)
Ni2 Cl2 2.2024(11)
P3 O21 1.648(3)
P3 C30 1.828(4)
P3 C27 1.829(4)
P4 O23 1.646(3)
P4 C36 1.818(4)
P4 C33 1.824(4)
O21 C22 1.397(4)
O22 C24 1.373(5)
O22 H22 0.78(3)
O23 C26 1.391(4)
C21 C26 1.399(5)
C21 C22 1.401(5)
C22 C23 1.372(5)
C23 C24 1.387(5)
C23 H23 0.9300
C24 C25 1.380(5)
C25 C26 1.380(5)
C25 H25 0.9300
C27 C29 1.526(6)
C27 C28 1.527(6)
C27 H27 0.9800
C28 H28A 0.9600
C28 H28B 0.9600
C28 H28C 0.9600
C29 H29A 0.9600
C29 H29B 0.9600
C29 H29C 0.9600
C30 C31 1.515(6)
C30 C32 1.531(7)
C30 H30 0.9800
C31 H31A 0.9600
C31 H31B 0.9600
C31 H31C 0.9600
C32 H32A 0.9600
C32 H32B 0.9600
C32 H32C 0.9600
C33 C34 1.529(6)
C33 C35 1.529(6)
C33 H33 0.9800
C34 H34A 0.9600
C34 H34B 0.9600
C34 H34C 0.9600
C35 H35A 0.9600
C35 H35B 0.9600
C35 H35C 0.9600
C36 C37 1.525(6)
C36 C38 1.526(6)
C36 H36 0.9800
C37 H37A 0.9600
C37 H37B 0.9600
C37 H37C 0.9600
C38 H38A 0.9600
C38 H38B 0.9600
C38 H38C 0.9600

loop_
_geom_hbond_atom_site_label_D
_geom_hbond_atom_site_label_H
_geom_hbond_atom_site_label_A
_geom_hbond_distance_DH
_geom_hbond_distance_HA
_geom_hbond_distance_DA
_geom_hbond_angle_DHA
_geom_hbond_site_symmetry_A
O2 H2 Cl2 0.78(3) 2.39(3) 3.171(3) 175(5) 2_666
O22 H22 Cl1 0.78(3) 2.41(3) 3.177(3) 168(5) 2_665

loop_
_geom_torsion_atom_site_label_1
_geom_torsion_atom_site_label_2
_geom_torsion_atom_site_label_3
_geom_torsion_atom_site_label_4
_geom_torsion
C10 P1 O1 C2 -120.8(3)
C7 P1 O1 C2 128.4(3)
Ni1 P1 O1 C2 3.1(3)
C16 P2 O3 C6 127.7(3)
C13 P2 O3 C6 -120.5(3)
Ni1 P2 O3 C6 4.0(3)
P2 Ni1 C1 C2 -178.4(3)
P1 Ni1 C1 C2 -0.7(3)
P2 Ni1 C1 C6 5.7(3)
P1 Ni1 C1 C6 -176.6(3)
C6 C1 C2 C3 0.9(6)
Ni1 C1 C2 C3 -175.3(3)
C6 C1 C2 O1 179.2(3)
Ni1 C1 C2 O1 3.0(5)
P1 O1 C2 C3 174.5(3)
P1 O1 C2 C1 -3.9(5)
C1 C2 C3 C4 0.8(6)
O1 C2 C3 C4 -177.5(4)
C2 C3 C4 O2 178.1(4)
C2 C3 C4 C5 -2.3(6)
O2 C4 C5 C6 -178.4(3)
C3 C4 C5 C6 2.0(6)
C4 C5 C6 C1 0.0(6)
C4 C5 C6 O3 179.6(3)
C2 C1 C6 C5 -1.3(6)
Ni1 C1 C6 C5 174.8(3)
C2 C1 C6 O3 179.0(3)
Ni1 C1 C6 O3 -4.8(5)
P2 O3 C6 C5 -179.9(3)
P2 O3 C6 C1 -0.2(4)
O1 P1 C7 C9 -71.8(4)
C10 P1 C7 C9 -177.2(4)
Ni1 P1 C7 C9 45.0(4)
O1 P1 C7 C8 53.5(4)
C10 P1 C7 C8 -51.9(4)
Ni1 P1 C7 C8 170.2(3)
O1 P1 C10 C11 -163.0(4)
C7 P1 C10 C11 -56.3(4)
Ni1 P1 C10 C11 81.8(4)
O1 P1 C10 C12 73.3(4)
C7 P1 C10 C12 180.0(3)
Ni1 P1 C10 C12 -41.9(4)
O3 P2 C13 C15 67.0(4)
C16 P2 C13 C15 174.7(4)
Ni1 P2 C13 C15 -49.2(4)
O3 P2 C13 C14 -169.4(3)
C16 P2 C13 C14 -61.7(3)
Ni1 P2 C13 C14 74.4(3)
O3 P2 C16 C17 64.8(4)
C13 P2 C16 C17 -41.6(4)
Ni1 P2 C16 C17 -178.4(3)
O3 P2 C16 C18 -60.1(3)
C13 P2 C16 C18 -166.5(3)
Ni1 P2 C16 C18 56.7(3)
C30 P3 O21 C22 -123.4(3)
C27 P3 O21 C22 125.4(3)
Ni2 P3 O21 C22 -0.8(3)
C36 P4 O23 C26 -125.6(3)
C33 P4 O23 C26 124.3(3)
Ni2 P4 O23 C26 0.0(3)
P3 Ni2 C21 C26 -179.5(3)
P4 Ni2 C21 C26 1.5(3)
P3 Ni2 C21 C22 -2.2(3)
P4 Ni2 C21 C22 178.7(3)
P3 O21 C22 C23 178.0(3)
P3 O21 C22 C21 -0.7(4)
C26 C21 C22 C23 1.2(6)
Ni2 C21 C22 C23 -176.3(3)
C26 C21 C22 O21 179.8(3)
Ni2 C21 C22 O21 2.4(5)
O21 C22 C23 C24 -178.8(3)
C21 C22 C23 C24 -0.2(6)
C22 C23 C24 O22 179.5(3)
C22 C23 C24 C25 -1.5(6)
O22 C24 C25 C26 -178.9(4)
C23 C24 C25 C26 2.1(6)
C24 C25 C26 O23 177.8(4)
C24 C25 C26 C21 -1.0(6)
P4 O23 C26 C25 -177.8(3)
P4 O23 C26 C21 1.1(4)
C22 C21 C26 C25 -0.6(6)
Ni2 C21 C26 C25 176.9(3)
C22 C21 C26 O23 -179.4(3)
Ni2 C21 C26 O23 -1.9(5)
O21 P3 C27 C29 -69.6(3)
C30 P3 C27 C29 -175.9(3)
Ni2 P3 C27 C29 47.1(4)
O21 P3 C27 C28 165.9(3)
C30 P3 C27 C28 59.6(4)
Ni2 P3 C27 C28 -77.4(3)
O21 P3 C30 C31 -56.1(4)
C27 P3 C30 C31 49.3(4)
Ni2 P3 C30 C31 -171.9(3)
O21 P3 C30 C32 67.7(4)
C27 P3 C30 C32 173.1(3)
Ni2 P3 C30 C32 -48.1(4)
O23 P4 C33 C34 164.0(3)
C36 P4 C33 C34 57.8(4)
Ni2 P4 C33 C34 -80.7(4)
O23 P4 C33 C35 -71.5(4)
C36 P4 C33 C35 -177.7(3)
Ni2 P4 C33 C35 43.8(4)
O23 P4 C36 C37 73.7(3)
C33 P4 C36 C37 179.4(3)
Ni2 P4 C36 C37 -42.5(4)
O23 P4 C36 C38 -51.2(4)
C33 P4 C36 C38 54.4(4)
Ni2 P4 C36 C38 -167.5(3)
